data_4315859
loop_
_publ_author_name
'Helen W. Richter'
'Noel M. Paul'
'Dale G. Ray'
'Charlotte A. Ray'
'Louise M. Liable-Sands'
'Tom Concolino'
'Matthew Lam'
'Arnold L. Rheingold'
'Gerald F. Koser'
'James A. Golen'

_publ_section_title
;
 Anhydrides of Real and Hypothetical [Hydroxy(R-O)iodo]benzenes
;
_journal_name_full 'Inorganic Chemistry'
_journal_page_first 5413
_journal_page_last 5423
_journal_paper_doi 10.1021/ic1007318
_journal_volume 49
_journal_year 2010
_chemical_formula_moiety 'C16 H14 I4 O5'
_chemical_formula_sum 'C16 H14 I4 O5'
_chemical_formula_weight 793.87
_chemical_name_systematic
; 
 ? 
;
_space_group_IT_number 2
_symmetry_cell_setting triclinic
_symmetry_space_group_name_Hall '-P 1'
_symmetry_space_group_name_H-M 'P -1'
_atom_sites_solution_hydrogens geom
_atom_sites_solution_primary direct
_atom_sites_solution_secondary difmap
_audit_creation_method SHELXL-97
_cell_angle_alpha 75.280(1)
_cell_angle_beta 82.258(1)
_cell_angle_gamma 80.573(2)
_cell_formula_units_Z 4
_cell_length_a 9.7924(2)
_cell_length_b 13.6145(2)
_cell_length_c 16.6725(2)
_cell_measurement_reflns_used 6006
_cell_measurement_temperature 173(2)
_cell_measurement_theta_max 25
_cell_measurement_theta_min 2.4
_cell_volume 2110.65(6)
_computing_cell_refinement 'Bruker SMART'
_computing_data_collection 'Bruker SMART'
_computing_data_reduction 'Bruker SHELXTL'
_computing_molecular_graphics 'Bruker SHELXTL'
_computing_publication_material 'Bruker SHELXTL'
_computing_structure_refinement 'SHELXL-97 (Sheldrick, 1997)'
_computing_structure_solution 'SHELXS-97 (Sheldrick, 1990)'
_diffrn_ambient_temperature 173(2)
_diffrn_measured_fraction_theta_full 0.944
_diffrn_measured_fraction_theta_max 0.944
_diffrn_measurement_device_type 'CCD area detector'
_diffrn_measurement_method 'phi and omega scans'
_diffrn_radiation_monochromator graphite
_diffrn_radiation_source 'fine-focus sealed tube'
_diffrn_radiation_type MoK\a
_diffrn_radiation_wavelength 0.71073
_diffrn_reflns_av_R_equivalents 0.0000
_diffrn_reflns_av_sigmaI/netI 0.0422
_diffrn_reflns_limit_h_max 11
_diffrn_reflns_limit_h_min -11
_diffrn_reflns_limit_k_max 16
_diffrn_reflns_limit_k_min -15
_diffrn_reflns_limit_l_max 19
_diffrn_reflns_limit_l_min 0
_diffrn_reflns_number 7029
_diffrn_reflns_theta_full 25.00
_diffrn_reflns_theta_max 25.00
_diffrn_reflns_theta_min 1.76
_exptl_absorpt_coefficient_mu 5.927
_exptl_absorpt_correction_T_max 0.5887
_exptl_absorpt_correction_T_min 0.3188
_exptl_absorpt_correction_type multi-scand
_exptl_absorpt_process_details sadabs
_exptl_crystal_colour colorless
_exptl_crystal_density_diffrn 2.498
_exptl_crystal_density_method 'not measured'
_exptl_crystal_description needle
_exptl_crystal_F_000 1448
_exptl_crystal_size_max 0.25
_exptl_crystal_size_mid 0.10
_exptl_crystal_size_min 0.10
_refine_diff_density_max 2.663
_refine_diff_density_min -2.935
_refine_diff_density_rms 0.285
_refine_ls_extinction_method none
_refine_ls_goodness_of_fit_ref 1.535
_refine_ls_hydrogen_treatment constr
_refine_ls_matrix_type full
_refine_ls_number_parameters 451
_refine_ls_number_reflns 7029
_refine_ls_number_restraints 0
_refine_ls_restrained_S_all 1.535
_refine_ls_R_factor_all 0.0534
_refine_ls_R_factor_gt 0.0487
_refine_ls_shift/su_max 0.029
_refine_ls_shift/su_mean 0.006
_refine_ls_structure_factor_coef Fsqd
_refine_ls_weighting_details 'calc w=1/[\s^2^(Fo^2^)+(0.0850P)^2^+0.8000P] where P=(Fo^2^+2Fc^2^)/3'
_refine_ls_weighting_scheme calc
_refine_ls_wR_factor_gt 0.1543
_refine_ls_wR_factor_ref 0.1614
_reflns_number_gt 6527
_reflns_number_total 7029
_reflns_threshold_expression >2sigma(I)
_cod_data_source_file ic1007318_si_003_4.cif
_cod_data_source_block HIIBA
_cod_database_code 4315859

loop_
_symmetry_equiv_pos_as_xyz
'x, y, z'
'-x, -y, -z'

loop_
_atom_site_label
_atom_site_type_symbol
_atom_site_fract_x
_atom_site_fract_y
_atom_site_fract_z
_atom_site_U_iso_or_equiv
_atom_site_adp_type
_atom_site_occupancy
_atom_site_symmetry_multiplicity
_atom_site_calc_flag
_atom_site_refinement_flags
_atom_site_disorder_assembly
_atom_site_disorder_group
I1 I 0.67387(5) 0.72301(4) 0.86185(3) 0.02339(16) Uani 1 1 d . . .
I1' I 0.21395(5) -0.21692(3) 0.64452(3) 0.02104(16) Uani 1 1 d . . .
I2 I 0.92126(5) 0.50509(3) 0.87267(3) 0.01913(16) Uani 1 1 d . . .
I2' I 0.36433(5) 0.00115(3) 0.63039(3) 0.01883(16) Uani 1 1 d . . .
I3 I 0.78630(8) 1.10190(5) 0.85362(4) 0.0448(2) Uani 1 1 d . . .
I3' I 0.47189(9) -0.60590(6) 0.62624(8) 0.0835(4) Uani 1 1 d . . .
I4 I 1.50505(5) 0.42348(4) 0.89717(4) 0.02944(18) Uani 1 1 d . . .
I4' I 0.92664(5) 0.07690(4) 0.59879(3) 0.02608(17) Uani 1 1 d . . .
O1 O 0.6135(8) 0.8833(5) 0.9604(4) 0.0410(17) Uani 1 1 d . . .
O1' O 0.2448(8) -0.3769(4) 0.5468(4) 0.0396(16) Uani 1 1 d . . .
O2 O 0.6236(7) 0.8948(4) 0.8244(4) 0.0356(15) Uani 1 1 d . . .
O2' O 0.2352(7) -0.3895(4) 0.6833(4) 0.0339(14) Uani 1 1 d . . .
O3 O 0.7173(5) 0.5682(4) 0.8742(4) 0.0238(12) Uani 1 1 d . . .
O3' O 0.1885(5) -0.0628(4) 0.6331(3) 0.0222(11) Uani 1 1 d . . .
O4 O 1.1341(6) 0.4199(4) 0.8458(3) 0.0268(12) Uani 1 1 d . . .
O4' O 0.5301(6) 0.0834(4) 0.6530(3) 0.0267(12) Uani 1 1 d . . .
O5 O 1.1619(6) 0.4011(5) 0.9803(4) 0.0347(14) Uani 1 1 d . . .
O5' O 0.6093(6) 0.0924(5) 0.5188(3) 0.0313(13) Uani 1 1 d . . .
C1 C 0.5862(10) 1.0501(6) 0.8672(5) 0.0318(19) Uani 1 1 d . . .
H1A H 0.5251 1.0747 0.9125 0.038 Uiso 1 1 calc R . .
H1B H 0.5412 1.0770 0.8148 0.038 Uiso 1 1 calc R . .
C1' C 0.2595(9) -0.5435(6) 0.6396(6) 0.0294(18) Uani 1 1 d . . .
H1'A H 0.2069 -0.5657 0.6021 0.035 Uiso 1 1 calc R . .
H1'B H 0.2193 -0.5682 0.6976 0.035 Uiso 1 1 calc R . .
C2 C 0.6096(10) 0.9339(7) 0.8880(5) 0.0309(19) Uani 1 1 d . . .
C2' C 0.2485(10) -0.4282(6) 0.6179(5) 0.0284(18) Uani 1 1 d . . .
C3 C 0.7304(9) 0.8195(6) 0.6762(5) 0.0294(18) Uani 1 1 d . . .
H3A H 0.7762 0.8648 0.6948 0.035 Uiso 1 1 calc R . .
C3' C 0.2397(9) -0.3140(6) 0.8307(5) 0.0297(18) Uani 1 1 d . . .
H3'A H 0.3142 -0.3584 0.8105 0.036 Uiso 1 1 calc R . .
C4 C 0.7277(9) 0.8281(6) 0.5919(5) 0.0289(18) Uani 1 1 d . . .
H4A H 0.7705 0.8806 0.5525 0.035 Uiso 1 1 calc R . .
C4' C 0.2077(11) -0.3225(8) 0.9156(6) 0.042(2) Uani 1 1 d . . .
H4'A H 0.2613 -0.3724 0.9542 0.051 Uiso 1 1 calc R . .
C5 C 0.6630(10) 0.7606(7) 0.5641(5) 0.033(2) Uani 1 1 d . . .
H5A H 0.6635 0.7663 0.5061 0.040 Uiso 1 1 calc R . .
C5' C 0.0979(11) -0.2585(7) 0.9439(5) 0.036(2) Uani 1 1 d . . .
H5'A H 0.0748 -0.2655 1.0021 0.044 Uiso 1 1 calc R . .
C6 C 0.5980(9) 0.6851(6) 0.6214(6) 0.033(2) Uani 1 1 d . . .
H6A H 0.5519 0.6401 0.6026 0.039 Uiso 1 1 calc R . .
C6' C 0.0198(10) -0.1828(7) 0.8870(5) 0.032(2) Uani 1 1 d . . .
H6'A H -0.0542 -0.1378 0.9069 0.039 Uiso 1 1 calc R . .
C7 C 0.6004(9) 0.6755(7) 0.7056(5) 0.0312(19) Uani 1 1 d . . .
H7A H 0.5582 0.6227 0.7450 0.037 Uiso 1 1 calc R . .
C7' C 0.0511(9) -0.1740(7) 0.8017(5) 0.0304(19) Uani 1 1 d . . .
H7'A H -0.0019 -0.1242 0.7627 0.036 Uiso 1 1 calc R . .
C8 C 0.6652(8) 0.7439(6) 0.7330(5) 0.0216(16) Uani 1 1 d . . .
C8' C 0.1606(8) -0.2390(6) 0.7753(5) 0.0207(15) Uani 1 1 d . . .
C9 C 0.9252(9) 0.5593(7) 0.6846(6) 0.034(2) Uani 1 1 d . . .
H9A H 0.9461 0.6232 0.6892 0.041 Uiso 1 1 calc R . .
C9' C 0.2902(10) -0.0278(8) 0.8167(5) 0.036(2) Uani 1 1 d . . .
H9'A H 0.3312 -0.0965 0.8182 0.043 Uiso 1 1 calc R . .
C10 C 0.9128(12) 0.5435(11) 0.6075(6) 0.057(4) Uani 1 1 d . . .
H10B H 0.9249 0.5972 0.5591 0.068 Uiso 1 1 calc R . .
C10' C 0.2398(14) 0.0022(12) 0.8892(6) 0.061(4) Uani 1 1 d . . .
H10A H 0.2456 -0.0456 0.9417 0.074 Uiso 1 1 calc R . .
C11 C 0.8840(12) 0.4540(15) 0.6001(7) 0.078(5) Uani 1 1 d . . .
H11B H 0.8759 0.4447 0.5464 0.094 Uiso 1 1 calc R . .
C11' C 0.1790(12) 0.1053(11) 0.8847(7) 0.058(3) Uani 1 1 d . . .
H11A H 0.1464 0.1269 0.9347 0.069 Uiso 1 1 calc R . .
C12 C 0.8653(13) 0.3724(14) 0.6712(10) 0.083(5) Uani 1 1 d . . .
H12B H 0.8456 0.3089 0.6650 0.099 Uiso 1 1 calc R . .
C12' C 0.1669(12) 0.1720(10) 0.8118(8) 0.055(3) Uani 1 1 d . . .
H12A H 0.1222 0.2397 0.8105 0.066 Uiso 1 1 calc R . .
C13 C 0.8762(11) 0.3858(8) 0.7517(7) 0.047(3) Uani 1 1 d . . .
H13B H 0.8635 0.3330 0.8007 0.056 Uiso 1 1 calc R . .
C13' C 0.2188(10) 0.1449(7) 0.7360(6) 0.038(2) Uani 1 1 d . . .
H13A H 0.2122 0.1932 0.6839 0.046 Uiso 1 1 calc R . .
C14 C 0.9071(8) 0.4821(7) 0.7542(5) 0.0247(17) Uani 1 1 d . . .
C14' C 0.2801(8) 0.0442(6) 0.7415(5) 0.0220(16) Uani 1 1 d . . .
C15 C 1.2053(8) 0.3881(6) 0.9111(5) 0.0218(16) Uani 1 1 d . . .
C15' C 0.6161(8) 0.1101(6) 0.5873(4) 0.0195(15) Uani 1 1 d . . .
C16 C 1.3469(9) 0.3313(6) 0.8927(5) 0.0255(17) Uani 1 1 d . . .
H16C H 1.3543 0.3171 0.8368 0.031 Uiso 1 1 calc R . .
H16D H 1.3604 0.2650 0.9343 0.031 Uiso 1 1 calc R . .
C16' C 0.7262(8) 0.1701(6) 0.6005(5) 0.0223(16) Uani 1 1 d . . .
H16A H 0.7032 0.1893 0.6547 0.027 Uiso 1 1 calc R . .
H16B H 0.7285 0.2337 0.5559 0.027 Uiso 1 1 calc R . .

loop_
_atom_site_aniso_label
_atom_site_aniso_U_11
_atom_site_aniso_U_22
_atom_site_aniso_U_33
_atom_site_aniso_U_23
_atom_site_aniso_U_13
_atom_site_aniso_U_12
I1 0.0259(3) 0.0218(3) 0.0197(3) -0.0035(2) 0.0005(2) 0.0003(2)
I1' 0.0241(3) 0.0192(3) 0.0191(3) -0.00274(19) -0.0007(2) -0.0048(2)
I2 0.0201(3) 0.0205(3) 0.0154(3) -0.00270(19) -0.0005(2) -0.0022(2)
I2' 0.0173(3) 0.0209(3) 0.0170(3) -0.00242(19) 0.0021(2) -0.0054(2)
I3 0.0591(5) 0.0390(4) 0.0359(4) -0.0032(3) 0.0000(3) -0.0187(3)
I3' 0.0392(5) 0.0431(4) 0.1498(10) -0.0148(5) 0.0234(5) 0.0076(4)
I4 0.0201(3) 0.0303(3) 0.0363(3) -0.0037(2) -0.0039(2) -0.0046(2)
I4' 0.0161(3) 0.0281(3) 0.0330(3) -0.0072(2) 0.0016(2) -0.0034(2)
O1 0.069(5) 0.029(3) 0.022(3) -0.003(3) 0.005(3) -0.010(3)
O1' 0.069(5) 0.025(3) 0.023(3) 0.000(2) -0.005(3) -0.009(3)
O2 0.048(4) 0.027(3) 0.026(3) 0.000(2) -0.004(3) 0.005(3)
O2' 0.050(4) 0.015(3) 0.033(3) 0.000(2) -0.001(3) -0.008(3)
O3 0.015(3) 0.021(3) 0.035(3) -0.004(2) -0.003(2) -0.003(2)
O3' 0.016(3) 0.020(3) 0.030(3) -0.003(2) -0.002(2) -0.007(2)
O4 0.021(3) 0.037(3) 0.021(3) -0.005(2) -0.004(2) 0.000(2)
O4' 0.029(3) 0.031(3) 0.023(3) -0.009(2) -0.002(2) -0.009(2)
O5 0.026(3) 0.054(4) 0.025(3) -0.015(3) -0.004(3) 0.000(3)
O5' 0.030(3) 0.047(4) 0.019(3) -0.012(3) 0.000(2) -0.006(3)
C1 0.041(5) 0.022(4) 0.029(4) -0.003(3) -0.009(4) 0.006(4)
C1' 0.017(4) 0.030(4) 0.038(5) -0.004(4) 0.005(4) -0.008(3)
C2 0.037(5) 0.029(4) 0.028(5) -0.012(4) 0.004(4) -0.006(4)
C2' 0.039(5) 0.018(4) 0.028(4) -0.005(3) -0.004(4) -0.006(3)
C3 0.032(5) 0.019(4) 0.035(5) -0.006(3) -0.002(4) -0.001(3)
C3' 0.028(5) 0.024(4) 0.030(4) 0.004(3) 0.003(4) -0.004(3)
C4 0.035(5) 0.027(4) 0.018(4) 0.005(3) 0.000(3) -0.004(4)
C4' 0.042(6) 0.046(6) 0.030(5) 0.002(4) -0.003(4) -0.001(5)
C5 0.040(5) 0.030(4) 0.024(4) -0.004(3) -0.002(4) 0.004(4)
C5' 0.046(6) 0.037(5) 0.023(4) -0.003(4) 0.003(4) -0.008(4)
C6 0.028(5) 0.024(4) 0.045(5) -0.007(4) -0.005(4) -0.003(3)
C6' 0.032(5) 0.034(5) 0.025(4) -0.005(4) 0.016(4) -0.008(4)
C7 0.018(4) 0.040(5) 0.029(4) 0.005(4) -0.008(3) -0.003(3)
C7' 0.018(4) 0.035(4) 0.033(5) -0.001(4) 0.004(4) -0.005(3)
C8 0.016(4) 0.026(4) 0.018(4) 0.001(3) 0.001(3) -0.001(3)
C8' 0.020(4) 0.025(4) 0.014(3) -0.002(3) 0.002(3) -0.003(3)
C9 0.020(4) 0.038(5) 0.032(5) 0.004(4) 0.000(4) 0.009(4)
C9' 0.038(5) 0.048(5) 0.024(4) -0.006(4) -0.003(4) -0.017(4)
C10 0.040(6) 0.102(10) 0.014(4) -0.008(5) -0.003(4) 0.020(6)
C10' 0.059(8) 0.117(11) 0.019(5) -0.025(6) 0.019(5) -0.049(8)
C11 0.031(6) 0.192(18) 0.029(6) -0.052(9) 0.005(5) -0.030(8)
C11' 0.042(6) 0.110(11) 0.041(6) -0.050(7) 0.021(5) -0.037(7)
C12 0.038(7) 0.145(14) 0.103(12) -0.090(11) 0.025(7) -0.053(8)
C12' 0.042(6) 0.067(7) 0.076(9) -0.054(7) 0.011(6) -0.015(5)
C13 0.046(6) 0.048(6) 0.060(7) -0.033(5) 0.011(5) -0.025(5)
C13' 0.032(5) 0.038(5) 0.049(6) -0.023(4) 0.001(4) -0.003(4)
C14 0.018(4) 0.037(4) 0.020(4) -0.008(3) -0.006(3) -0.002(3)
C14' 0.010(3) 0.039(4) 0.021(4) -0.014(3) 0.008(3) -0.008(3)
C15 0.022(4) 0.020(4) 0.023(4) 0.000(3) -0.001(3) -0.009(3)
C15' 0.019(4) 0.022(4) 0.013(3) 0.000(3) 0.002(3) -0.002(3)
C16 0.025(4) 0.026(4) 0.026(4) -0.006(3) 0.000(3) -0.006(3)
C16' 0.017(4) 0.023(4) 0.024(4) -0.005(3) 0.012(3) -0.006(3)

loop_
_atom_type_symbol
_atom_type_description
_atom_type_scat_dispersion_real
_atom_type_scat_dispersion_imag
_atom_type_scat_source
C C 0.0033 0.0016 'International Tables Vol C Tables 4.2.6.8 and 6.1.1.4'
H H 0.0000 0.0000 'International Tables Vol C Tables 4.2.6.8 and 6.1.1.4'
O O 0.0106 0.0060 'International Tables Vol C Tables 4.2.6.8 and 6.1.1.4'
I I -0.4742 1.8119 'International Tables Vol C Tables 4.2.6.8 and 6.1.1.4'

loop_
_geom_angle_atom_site_label_1
_geom_angle_atom_site_label_2
_geom_angle_atom_site_label_3
_geom_angle
_geom_angle_site_symmetry_1
_geom_angle_site_symmetry_3
_geom_angle_publ_flag
O3 I1 C8 89.8(3) . . ?
O3 I1 O2 169.9(2) . . ?
C8 I1 O2 80.0(3) . . ?
O3' I1' C8' 89.5(3) . . ?
O3' I1' O2' 169.1(2) . . ?
C8' I1' O2' 79.7(3) . . ?
O3 I2 C14 88.1(3) . . ?
O3 I2 O4 166.0(2) . . ?
C14 I2 O4 78.5(3) . . ?
O3' I2' C14' 88.6(3) . . ?
O3' I2' O4' 166.7(2) . . ?
C14' I2' O4' 78.2(3) . . ?
C2 O2 I1 111.2(5) . . ?
C2' O2' I1' 110.6(5) . . ?
I2 O3 I1 117.6(3) . . ?
I1' O3' I2' 116.5(2) . . ?
C15 O4 I2 113.4(5) . . ?
C15' O4' I2' 113.1(5) . . ?
C2 C1 I3 107.6(6) . . ?
C2 C1 H1A 110.2 . . ?
I3 C1 H1A 110.2 . . ?
C2 C1 H1B 110.2 . . ?
I3 C1 H1B 110.2 . . ?
H1A C1 H1B 108.5 . . ?
C2' C1' I3' 108.9(6) . . ?
C2' C1' H1'A 109.9 . . ?
I3' C1' H1'A 109.9 . . ?
C2' C1' H1'B 109.9 . . ?
I3' C1' H1'B 109.9 . . ?
H1'A C1' H1'B 108.3 . . ?
O1 C2 O2 124.1(8) . . ?
O1 C2 C1 121.4(8) . . ?
O2 C2 C1 114.5(8) . . ?
O1' C2' O2' 123.9(7) . . ?
O1' C2' C1' 122.6(8) . . ?
O2' C2' C1' 113.4(7) . . ?
C8 C3 C4 119.0(8) . . ?
C8 C3 H3A 120.5 . . ?
C4 C3 H3A 120.5 . . ?
C4' C3' C8' 118.8(8) . . ?
C4' C3' H3'A 120.6 . . ?
C8' C3' H3'A 120.6 . . ?
C5 C4 C3 120.8(8) . . ?
C5 C4 H4A 119.6 . . ?
C3 C4 H4A 119.6 . . ?
C5' C4' C3' 119.9(9) . . ?
C5' C4' H4'A 120.1 . . ?
C3' C4' H4'A 120.0 . . ?
C4 C5 C6 119.9(8) . . ?
C4 C5 H5A 120.1 . . ?
C6 C5 H5A 120.1 . . ?
C4' C5' C6' 120.5(8) . . ?
C4' C5' H5'A 119.8 . . ?
C6' C5' H5'A 119.8 . . ?
C7 C6 C5 119.9(9) . . ?
C7 C6 H6A 120.0 . . ?
C5 C6 H6A 120.0 . . ?
C7' C6' C5' 119.9(8) . . ?
C7' C6' H6'A 120.0 . . ?
C5' C6' H6'A 120.0 . . ?
C6 C7 C8 119.8(8) . . ?
C6 C7 H7A 120.1 . . ?
C8 C7 H7A 120.1 . . ?
C8' C7' C6' 118.3(8) . . ?
C8' C7' H7'A 120.8 . . ?
C6' C7' H7'A 120.8 . . ?
C3 C8 C7 120.6(8) . . ?
C3 C8 I1 120.6(6) . . ?
C7 C8 I1 118.7(6) . . ?
C7' C8' C3' 122.5(8) . . ?
C7' C8' I1' 117.3(6) . . ?
C3' C8' I1' 120.1(6) . . ?
C14 C9 C10 119.4(11) . . ?
C14 C9 H9A 120.3 . . ?
C10 C9 H9A 120.3 . . ?
C10' C9' C14' 118.6(11) . . ?
C10' C9' H9'A 120.7 . . ?
C14' C9' H9'A 120.7 . . ?
C11 C10 C9 120.9(11) . . ?
C11 C10 H10B 119.5 . . ?
C9 C10 H10B 119.5 . . ?
C9' C10' C11' 119.2(11) . . ?
C9' C10' H10A 120.4 . . ?
C11' C10' H10A 120.4 . . ?
C10 C11 C12 120.9(10) . . ?
C10 C11 H11B 119.6 . . ?
C12 C11 H11B 119.6 . . ?
C12' C11' C10' 120.9(9) . . ?
C12' C11' H11A 119.5 . . ?
C10' C11' H11A 119.5 . . ?
C13 C12 C11 119.9(13) . . ?
C13 C12 H12B 120.0 . . ?
C11 C12 H12B 120.0 . . ?
C11' C12' C13' 121.7(11) . . ?
C11' C12' H12A 119.1 . . ?
C13' C12' H12A 119.2 . . ?
C14 C13 C12 115.7(12) . . ?
C14 C13 H13B 122.2 . . ?
C12 C13 H13B 122.2 . . ?
C14' C13' C12' 116.7(10) . . ?
C14' C13' H13A 121.6 . . ?
C12' C13' H13A 121.7 . . ?
C9 C14 C13 123.1(9) . . ?
C9 C14 I2 120.2(7) . . ?
C13 C14 I2 116.6(7) . . ?
C13' C14' C9' 122.7(8) . . ?
C13' C14' I2' 118.1(6) . . ?
C9' C14' I2' 119.1(6) . . ?
O5 C15 O4 124.2(8) . . ?
O5 C15 C16 122.7(7) . . ?
O4 C15 C16 113.0(7) . . ?
O5' C15' O4' 124.5(7) . . ?
O5' C15' C16' 121.6(7) . . ?
O4' C15' C16' 113.8(6) . . ?
C15 C16 I4 109.3(5) . . ?
C15 C16 H16C 109.8 . . ?
I4 C16 H16C 109.8 . . ?
C15 C16 H16D 109.8 . . ?
I4 C16 H16D 109.8 . . ?
H16C C16 H16D 108.3 . . ?
C15' C16' I4' 109.4(5) . . ?
C15' C16' H16A 109.8 . . ?
I4' C16' H16A 109.8 . . ?
C15' C16' H16B 109.8 . . ?
I4' C16' H16B 109.8 . . ?
H16A C16' H16B 108.3 . . ?

loop_
_geom_bond_atom_site_label_1
_geom_bond_atom_site_label_2
_geom_bond_distance
_geom_bond_site_symmetry_2
_geom_bond_publ_flag
I1 O3 2.043(5) . ?
I1 C8 2.105(8) . ?
I1 O2 2.250(6) . ?
I1' O3' 2.034(5) . ?
I1' C8' 2.128(7) . ?
I1' O2' 2.255(5) . ?
I2 O3 2.041(5) . ?
I2 C14 2.102(8) . ?
I2 O4 2.261(6) . ?
I2' O3' 2.043(5) . ?
I2' C14' 2.106(7) . ?
I2' O4' 2.237(6) . ?
I3 C1 2.154(10) . ?
I3' C1' 2.119(8) . ?
I4 C16 2.167(8) . ?
I4' C16' 2.156(8) . ?
O1 C2 1.231(10) . ?
O1' C2' 1.216(10) . ?
O2 C2 1.284(11) . ?
O2' C2' 1.309(10) . ?
O4 C15 1.314(9) . ?
O4' C15' 1.299(10) . ?
O5 C15 1.219(10) . ?
O5' C15' 1.239(9) . ?
C1 C2 1.516(11) . ?
C1 H1A 0.9900 . ?
C1 H1B 0.9900 . ?
C1' C2' 1.508(11) . ?
C1' H1'A 0.9900 . ?
C1' H1'B 0.9900 . ?
C3 C8 1.386(11) . ?
C3 C4 1.384(12) . ?
C3 H3A 0.9500 . ?
C3' C4' 1.387(13) . ?
C3' C8' 1.396(11) . ?
C3' H3'A 0.9500 . ?
C4 C5 1.395(13) . ?
C4 H4A 0.9500 . ?
C4' C5' 1.380(14) . ?
C4' H4'A 0.9500 . ?
C5 C6 1.387(13) . ?
C5 H5A 0.9500 . ?
C5' C6' 1.409(13) . ?
C5' H5'A 0.9500 . ?
C6 C7 1.380(13) . ?
C6 H6A 0.9500 . ?
C6' C7' 1.393(12) . ?
C6' H6'A 0.9500 . ?
C7 C8 1.402(12) . ?
C7 H7A 0.9500 . ?
C7' C8' 1.374(12) . ?
C7' H7'A 0.9500 . ?
C9 C14 1.367(12) . ?
C9 C10 1.379(15) . ?
C9 H9A 0.9500 . ?
C9' C10' 1.378(14) . ?
C9' C14' 1.386(12) . ?
C9' H9'A 0.9500 . ?
C10 C11 1.33(2) . ?
C10 H10B 0.9500 . ?
C10' C11' 1.42(2) . ?
C10' H10A 0.9500 . ?
C11 C12 1.42(2) . ?
C11 H11B 0.9500 . ?
C11' C12' 1.326(18) . ?
C11' H11A 0.9500 . ?
C12 C13 1.419(17) . ?
C12 H12B 0.9500 . ?
C12' C13' 1.411(15) . ?
C12' H12A 0.9500 . ?
C13 C14 1.405(12) . ?
C13 H13B 0.9500 . ?
C13' C14' 1.390(12) . ?
C13' H13A 0.9500 . ?
C15 C16 1.506(11) . ?
C15' C16' 1.524(11) . ?
C16 H16C 0.9900 . ?
C16 H16D 0.9900 . ?
C16' H16A 0.9900 . ?
C16' H16B 0.9900 . ?
